data_8107425
loop_
_publ_author_name
'Xiao, Beibei'
'Xiang, Niping'
'Yu, Jiangxi'
'Wang, Chengyong'
'Liu, Bang'

_publ_section_title
;
 The crystal structure of the cocrystal di-\m
 2-chlorido-tetramethyl-tetraphenyl-di-\m
 3-oxido-dichloridotetratin(IV)&#x00A0;--
 diphenyl-methyl-chloridotin(IV)(1/2), C54H58Cl6O2Sn6
;
_journal_issue 2
_journal_name_full 'Zeitschrift f\"ur Kristallographie - New Crystal Structures'
_journal_page_first 309
_journal_page_last 311
_journal_paper_doi 10.1515/ncrs-2022-0518
_journal_volume 238
_journal_year 2023
_chemical_formula_sum 'C54 H58 Cl6 O2 Sn6'
_chemical_formula_weight 1663.84
_space_group_crystal_system monoclinic
_space_group_IT_number 14
_space_group_name_Hall '-P 2ybc'
_space_group_name_H-M_alt 'P 1 21/c 1'
_atom_sites_solution_hydrogens geom
_audit_creation_method SHELXL-2018/3
_cell_angle_alpha 90
_cell_angle_beta 109.124(2)
_cell_angle_gamma 90
_cell_formula_units_Z 2
_cell_length_a 9.5793(13)
_cell_length_b 26.161(4)
_cell_length_c 13.1326(18)
_cell_measurement_reflns_used 9896
_cell_measurement_temperature 296(2)
_cell_measurement_theta_max 28.57
_cell_measurement_theta_min 2.25
_cell_volume 3109.5(8)
_computing_cell_refinement 'Bruker SAINT [1]'
_computing_data_collection 'Bruker APEX2 [1]'
_computing_data_reduction 'Bruker SAINT [1]'
_computing_molecular_graphics 'ORTEP-3 for Windows [4]'
_computing_publication_material 'SHELXL-2018/3 [3]'
_computing_structure_refinement 'SHELXL-2018/3 (Sheldrick, 2018) [3]'
_computing_structure_solution 'SHELXT 2018/2 (Sheldrick, 2018) [2]'
_diffrn_ambient_temperature 296(2)
_diffrn_measured_fraction_theta_full 1.000
_diffrn_measured_fraction_theta_max 1.000
_diffrn_measurement_device_type 'Bruker APEX-II CCD'
_diffrn_measurement_method '\f and \w scans'
_diffrn_radiation_type MoK\a
_diffrn_radiation_wavelength 0.71073
_diffrn_reflns_av_R_equivalents 0.0211
_diffrn_reflns_av_unetI/netI 0.0149
_diffrn_reflns_Laue_measured_fraction_full 1.000
_diffrn_reflns_Laue_measured_fraction_max 1.000
_diffrn_reflns_limit_h_max 12
_diffrn_reflns_limit_h_min -12
_diffrn_reflns_limit_k_max 32
_diffrn_reflns_limit_k_min -33
_diffrn_reflns_limit_l_max 16
_diffrn_reflns_limit_l_min -16
_diffrn_reflns_number 37498
_diffrn_reflns_point_group_measured_fraction_full 1.000
_diffrn_reflns_point_group_measured_fraction_max 1.000
_diffrn_reflns_theta_full 25.242
_diffrn_reflns_theta_max 26.999
_diffrn_reflns_theta_min 2.250
_exptl_absorpt_coefficient_mu 2.666
_exptl_absorpt_correction_type multi-scan
_exptl_absorpt_process_details SADABS
_exptl_crystal_colour colorless
_exptl_crystal_density_diffrn 1.777
_exptl_crystal_description block
_exptl_crystal_F_000 1600
_exptl_crystal_size_max 0.240
_exptl_crystal_size_mid 0.240
_exptl_crystal_size_min 0.240
_exptl_transmission_factor_max 0.7460
_exptl_transmission_factor_min 0.6774
_refine_diff_density_max 1.580
_refine_diff_density_min -1.550
_refine_diff_density_rms 0.076
_refine_ls_extinction_coef .
_refine_ls_extinction_method none
_refine_ls_goodness_of_fit_ref 1.031
_refine_ls_hydrogen_treatment constr
_refine_ls_matrix_type full
_refine_ls_number_parameters 310
_refine_ls_number_reflns 6794
_refine_ls_number_restraints 6
_refine_ls_restrained_S_all 1.033
_refine_ls_R_factor_all 0.0423
_refine_ls_R_factor_gt 0.0337
_refine_ls_shift/su_max 0.001
_refine_ls_shift/su_mean 0.000
_refine_ls_structure_factor_coef Fsqd
_refine_ls_weighting_details 'w=1/[\s^2^(Fo^2^)+(0.0257P)^2^+6.1084P] where P=(Fo^2^+2Fc^2^)/3'
_refine_ls_weighting_scheme calc
_refine_ls_wR_factor_gt 0.0729
_refine_ls_wR_factor_ref 0.0763
_reflns_Friedel_coverage 0.000
_reflns_Friedel_fraction_full .
_reflns_Friedel_fraction_max .
_reflns_number_gt 5764
_reflns_number_total 6794
_reflns_threshold_expression 'I > 2\s(I)'
_cod_data_source_file suppl_j_ncrs-2022-0518_suppl.cif
_cod_data_source_block jwj0430_a
_cod_original_cell_volume 3109.5(7)
_cod_original_sg_symbol_H-M 'P 21/c'
_cod_database_code 8107425
_shelx_shelxl_version_number 2018/3
_shelx_space_group_comment
; 
The symmetry employed for this shelxl refinement is uniquely defined 
by the following loop, which should always be used as a source of 
symmetry information in preference to the above space-group names. 
They are only intended as comments. 
;
_shelx_estimated_absorpt_t_min 0.567
_shelx_estimated_absorpt_t_max 0.567

loop_
_space_group_symop_operation_xyz
'x, y, z'
'-x, y+1/2, -z+1/2'
'-x, -y, -z'
'x, -y-1/2, z-1/2'

loop_
_atom_site_label
_atom_site_type_symbol
_atom_site_fract_x
_atom_site_fract_y
_atom_site_fract_z
_atom_site_U_iso_or_equiv
_atom_site_adp_type
_atom_site_occupancy
_atom_site_site_symmetry_order
_atom_site_calc_flag
_atom_site_refinement_flags_posn
_atom_site_refinement_flags_adp
_atom_site_refinement_flags_occupancy
_atom_site_disorder_assembly
_atom_site_disorder_group
C1 C -0.0707(5) 0.69001(18) 0.6164(3) 0.0689(12) Uani 1 1 d D . . . .
C2 C 0.0127(7) 0.6954(3) 0.7237(4) 0.120(3) Uani 1 1 d D . . . .
H2 H 0.065798 0.667478 0.760474 0.144 Uiso 1 1 calc R U . . .
C3 C 0.0197(10) 0.7413(3) 0.7782(6) 0.155(4) Uani 1 1 d D . . . .
H3 H 0.075860 0.743811 0.850686 0.185 Uiso 1 1 calc R U . . .
C4 C -0.0574(8) 0.7830(3) 0.7240(6) 0.130(3) Uani 1 1 d D . . . .
H4 H -0.049586 0.814278 0.758990 0.157 Uiso 1 1 calc R U . . .
C5 C -0.1462(9) 0.7784(2) 0.6177(6) 0.129(3) Uani 1 1 d D . . . .
H5 H -0.203003 0.805857 0.582058 0.155 Uiso 1 1 calc R U . . .
C6 C -0.1494(7) 0.73226(18) 0.5649(5) 0.103(2) Uani 1 1 d D . . . .
H6 H -0.206195 0.729657 0.492539 0.123 Uiso 1 1 calc R U . . .
C7 C 0.1132(4) 0.61809(15) 0.4758(3) 0.0500(9) Uani 1 1 d . . . . .
C8 C 0.2348(5) 0.64835(19) 0.5221(4) 0.0661(11) Uani 1 1 d . . . . .
H8 H 0.238095 0.669018 0.580472 0.079 Uiso 1 1 calc R U . . .
C9 C 0.3526(6) 0.6484(2) 0.4826(5) 0.0857(16) Uani 1 1 d . . . . .
H9 H 0.435295 0.668465 0.515426 0.103 Uiso 1 1 calc R U . . .
C10 C 0.3471(7) 0.6191(3) 0.3963(6) 0.0960(19) Uani 1 1 d . . . . .
H10 H 0.426127 0.619334 0.369897 0.115 Uiso 1 1 calc R U . . .
C11 C 0.2272(7) 0.5894(3) 0.3479(5) 0.0917(18) Uani 1 1 d . . . . .
H11 H 0.223785 0.569864 0.287955 0.110 Uiso 1 1 calc R U . . .
C12 C 0.1105(5) 0.58833(19) 0.3877(4) 0.0669(12) Uani 1 1 d . . . . .
H12 H 0.029432 0.567484 0.355297 0.080 Uiso 1 1 calc R U . . .
C13 C -0.1560(6) 0.5552(2) 0.5838(4) 0.0879(17) Uani 1 1 d . . . . .
H13A H -0.126772 0.525329 0.553515 0.132 Uiso 1 1 calc R U . . .
H13B H -0.261902 0.557023 0.561108 0.132 Uiso 1 1 calc R U . . .
H13C H -0.117399 0.553368 0.661055 0.132 Uiso 1 1 calc R U . . .
C14 C 0.7233(5) 0.42124(17) 0.9749(3) 0.0563(10) Uani 1 1 d . . . . .
C15 C 0.6086(6) 0.3930(2) 0.9084(4) 0.0824(15) Uani 1 1 d . . . . .
H15 H 0.514237 0.407042 0.883174 0.099 Uiso 1 1 calc R U . . .
C16 C 0.6324(9) 0.3441(3) 0.8786(5) 0.110(2) Uani 1 1 d . . . . .
H16 H 0.553330 0.325078 0.835104 0.132 Uiso 1 1 calc R U . . .
C17 C 0.7688(11) 0.3237(3) 0.9120(6) 0.116(2) Uani 1 1 d . . . . .
H17 H 0.784469 0.291089 0.889644 0.139 Uiso 1 1 calc R U . . .
C18 C 0.8851(9) 0.3512(3) 0.9793(7) 0.122(3) Uani 1 1 d . . . . .
H18 H 0.979053 0.336876 1.003825 0.147 Uiso 1 1 calc R U . . .
C19 C 0.8626(6) 0.4003(2) 1.0104(5) 0.0916(17) Uani 1 1 d . . . . .
H19 H 0.941385 0.418966 1.055272 0.110 Uiso 1 1 calc R U . . .
C20 C 0.8019(6) 0.5558(2) 1.1110(4) 0.0773(15) Uani 1 1 d . . . . .
H20A H 0.770350 0.586993 1.071748 0.116 Uiso 1 1 calc R U . . .
H20B H 0.904978 0.550417 1.122150 0.116 Uiso 1 1 calc R U . . .
H20C H 0.786287 0.557971 1.179415 0.116 Uiso 1 1 calc R U . . .
C21 C 0.5079(6) 0.63575(17) 0.7997(3) 0.0645(12) Uani 1 1 d . . . . .
C22 C 0.4177(7) 0.6630(2) 0.8420(5) 0.0901(17) Uani 1 1 d . . . . .
H22 H 0.344802 0.646270 0.861682 0.108 Uiso 1 1 calc R U . . .
C23 C 0.4348(9) 0.7155(3) 0.8554(7) 0.123(3) Uani 1 1 d . . . . .
H23 H 0.375003 0.733577 0.886053 0.148 Uiso 1 1 calc R U . . .
C24 C 0.5367(10) 0.7404(3) 0.8248(7) 0.122(3) Uani 1 1 d . . . . .
H24 H 0.545061 0.775731 0.831946 0.146 Uiso 1 1 calc R U . . .
C25 C 0.6262(10) 0.7145(3) 0.7841(7) 0.132(3) Uani 1 1 d . . . . .
H25 H 0.697796 0.731866 0.763962 0.158 Uiso 1 1 calc R U . . .
C26 C 0.6134(8) 0.6617(2) 0.7714(5) 0.103(2) Uani 1 1 d . . . . .
H26 H 0.676938 0.643937 0.743598 0.123 Uiso 1 1 calc R U . . .
C27 C 0.4527(6) 0.5113(2) 0.6360(4) 0.0768(14) Uani 1 1 d . . . . .
H27A H 0.546367 0.508743 0.624501 0.115 Uiso 1 1 calc R U . . .
H27B H 0.381911 0.526727 0.574215 0.115 Uiso 1 1 calc R U . . .
H27C H 0.419395 0.477711 0.646801 0.115 Uiso 1 1 calc R U . . .
Cl1 Cl -0.26628(13) 0.63311(5) 0.36220(10) 0.0713(3) Uani 1 1 d . . . . .
Cl2 Cl 0.76176(13) 0.53507(5) 0.84828(9) 0.0747(3) Uani 1 1 d . . . . .
Cl3 Cl 0.20198(13) 0.55655(6) 0.74673(9) 0.0772(3) Uani 1 1 d . . . . .
O1 O 0.4880(3) 0.51879(10) 0.90975(19) 0.0497(6) Uani 1 1 d . . . . .
Sn1 Sn -0.07246(3) 0.62103(2) 0.53073(2) 0.05386(8) Uani 1 1 d . . . . .
Sn2 Sn 0.68004(3) 0.49471(2) 1.02302(2) 0.05731(9) Uani 1 1 d . . . . .
Sn3 Sn 0.47539(4) 0.55635(2) 0.77292(2) 0.06393(10) Uani 1 1 d . . . . .

loop_
_atom_site_aniso_label
_atom_site_aniso_U_11
_atom_site_aniso_U_22
_atom_site_aniso_U_33
_atom_site_aniso_U_23
_atom_site_aniso_U_13
_atom_site_aniso_U_12
Sn1 0.05288(16) 0.05836(17) 0.05404(16) -0.00498(13) 0.02255(13) -0.00843(12)
Sn2 0.04315(14) 0.06236(18) 0.06416(18) -0.01299(14) 0.01446(13) -0.01456(12)
Sn3 0.0975(2) 0.05897(18) 0.03550(14) -0.00103(12) 0.02212(14) -0.02398(16)
Cl1 0.0582(6) 0.0809(8) 0.0691(7) 0.0050(6) 0.0132(5) 0.0043(5)
Cl2 0.0653(7) 0.1031(9) 0.0589(6) 0.0073(6) 0.0246(5) -0.0176(6)
Cl3 0.0651(7) 0.1059(10) 0.0559(6) 0.0058(6) 0.0134(5) -0.0206(6)
O1 0.0527(15) 0.0618(16) 0.0350(12) 0.0051(11) 0.0149(11) -0.0126(12)
C7 0.048(2) 0.052(2) 0.049(2) 0.0077(17) 0.0144(17) 0.0033(17)
C14 0.058(2) 0.065(3) 0.050(2) -0.0024(19) 0.0239(19) -0.005(2)
C21 0.083(3) 0.057(3) 0.045(2) 0.0042(19) 0.010(2) -0.023(2)
C8 0.061(3) 0.074(3) 0.065(3) 0.003(2) 0.022(2) -0.009(2)
C12 0.064(3) 0.074(3) 0.062(3) -0.007(2) 0.019(2) 0.008(2)
C1 0.068(3) 0.074(3) 0.076(3) -0.024(2) 0.039(3) -0.010(2)
C20 0.081(3) 0.087(3) 0.063(3) -0.021(3) 0.023(2) -0.045(3)
C27 0.094(4) 0.085(3) 0.048(2) -0.016(2) 0.019(2) -0.016(3)
C15 0.079(3) 0.081(4) 0.075(3) -0.020(3) 0.009(3) -0.001(3)
C9 0.064(3) 0.104(4) 0.092(4) 0.016(3) 0.029(3) -0.015(3)
C13 0.079(3) 0.101(4) 0.076(3) 0.019(3) 0.016(3) -0.035(3)
C11 0.093(4) 0.117(5) 0.074(3) -0.008(3) 0.040(3) 0.024(4)
C10 0.080(4) 0.126(5) 0.099(4) 0.026(4) 0.052(4) 0.015(4)
C22 0.102(4) 0.063(3) 0.104(4) -0.007(3) 0.033(4) -0.018(3)
C19 0.066(3) 0.107(5) 0.107(4) -0.019(4) 0.035(3) 0.004(3)
C26 0.120(5) 0.088(4) 0.114(5) 0.001(4) 0.056(4) -0.042(4)
C6 0.143(6) 0.072(4) 0.106(5) -0.005(3) 0.058(4) -0.007(4)
C17 0.164(8) 0.088(5) 0.102(5) -0.018(4) 0.053(5) 0.020(5)
C16 0.133(6) 0.087(4) 0.096(5) -0.034(4) 0.020(4) -0.001(4)
C4 0.133(7) 0.112(6) 0.187(9) -0.078(6) 0.109(7) -0.053(5)
C18 0.114(6) 0.127(6) 0.136(6) -0.009(5) 0.055(5) 0.049(5)
C2 0.106(5) 0.138(6) 0.096(5) -0.052(4) 0.007(4) 0.030(4)
C24 0.129(6) 0.065(4) 0.143(7) 0.013(4) 0.006(5) -0.029(4)
C23 0.127(6) 0.071(4) 0.159(7) -0.016(4) 0.031(5) -0.009(4)
C5 0.186(8) 0.066(4) 0.171(8) -0.014(5) 0.107(7) -0.008(5)
C3 0.133(7) 0.172(9) 0.146(7) -0.101(7) 0.027(6) 0.005(6)
C25 0.149(7) 0.100(6) 0.153(7) 0.014(5) 0.058(6) -0.062(5)

loop_
_atom_type_symbol
_atom_type_description
_atom_type_scat_dispersion_real
_atom_type_scat_dispersion_imag
_atom_type_scat_source
C C 0.0033 0.0016 'International Tables Vol C Tables 4.2.6.8 and 6.1.1.4'
H H 0.0000 0.0000 'International Tables Vol C Tables 4.2.6.8 and 6.1.1.4'
O O 0.0106 0.0060 'International Tables Vol C Tables 4.2.6.8 and 6.1.1.4'
Cl Cl 0.1484 0.1585 'International Tables Vol C Tables 4.2.6.8 and 6.1.1.4'
Sn Sn -0.6537 1.4246 'International Tables Vol C Tables 4.2.6.8 and 6.1.1.4'

loop_
_geom_angle_atom_site_label_1
_geom_angle_atom_site_label_2
_geom_angle_atom_site_label_3
_geom_angle
_geom_angle_site_symmetry_1
_geom_angle_site_symmetry_3
C13 Sn1 C1 117.1(2) . .
C13 Sn1 C7 122.1(2) . .
C1 Sn1 C7 110.37(16) . .
C13 Sn1 Cl1 98.61(15) . .
C1 Sn1 Cl1 104.26(13) . .
C7 Sn1 Cl1 99.90(11) . .
O1 Sn2 C20 111.86(18) . .
O1 Sn2 O1 74.22(10) . 3_667
C20 Sn2 O1 105.19(16) . 3_667
O1 Sn2 C14 106.30(14) . .
C20 Sn2 C14 137.3(2) . .
O1 Sn2 C14 103.03(13) 3_667 .
O1 Sn2 Cl2 73.77(7) . .
C20 Sn2 Cl2 84.90(14) . .
O1 Sn2 Cl2 147.92(7) 3_667 .
C14 Sn2 Cl2 87.92(11) . .
O1 Sn3 C27 116.62(17) . .
O1 Sn3 C21 111.61(14) . .
C27 Sn3 C21 131.50(19) . .
O1 Sn3 Cl3 83.06(8) . .
C27 Sn3 Cl3 94.16(16) . .
C21 Sn3 Cl3 96.33(15) . .
O1 Sn3 Cl2 79.20(8) . .
C27 Sn3 Cl2 90.34(16) . .
C21 Sn3 Cl2 93.79(15) . .
Cl3 Sn3 Cl2 161.84(4) . .
Sn3 Cl2 Sn2 81.68(3) . .
Sn3 O1 Sn2 125.03(12) . .
Sn3 O1 Sn2 128.69(13) . 3_667
Sn2 O1 Sn2 105.78(10) . 3_667
C8 C7 C12 118.3(4) . .
C8 C7 Sn1 120.7(3) . .
C12 C7 Sn1 120.9(3) . .
C15 C14 C19 119.1(5) . .
C15 C14 Sn2 119.1(4) . .
C19 C14 Sn2 121.8(4) . .
C26 C21 C22 118.2(5) . .
C26 C21 Sn3 121.7(5) . .
C22 C21 Sn3 120.1(4) . .
C7 C8 C9 120.7(5) . .
C7 C8 H8 119.7 . .
C9 C8 H8 119.7 . .
C11 C12 C7 120.5(5) . .
C11 C12 H12 119.7 . .
C7 C12 H12 119.7 . .
C2 C1 C6 117.3(5) . .
C2 C1 Sn1 121.9(4) . .
C6 C1 Sn1 120.7(3) . .
Sn2 C20 H20A 109.5 . .
Sn2 C20 H20B 109.5 . .
H20A C20 H20B 109.5 . .
Sn2 C20 H20C 109.5 . .
H20A C20 H20C 109.5 . .
H20B C20 H20C 109.5 . .
Sn3 C27 H27A 109.5 . .
Sn3 C27 H27B 109.5 . .
H27A C27 H27B 109.5 . .
Sn3 C27 H27C 109.5 . .
H27A C27 H27C 109.5 . .
H27B C27 H27C 109.5 . .
C14 C15 C16 120.5(6) . .
C14 C15 H15 119.8 . .
C16 C15 H15 119.8 . .
C10 C9 C8 119.9(5) . .
C10 C9 H9 120.0 . .
C8 C9 H9 120.0 . .
Sn1 C13 H13A 109.5 . .
Sn1 C13 H13B 109.5 . .
H13A C13 H13B 109.5 . .
Sn1 C13 H13C 109.5 . .
H13A C13 H13C 109.5 . .
H13B C13 H13C 109.5 . .
C10 C11 C12 119.9(5) . .
C10 C11 H11 120.0 . .
C12 C11 H11 120.0 . .
C9 C10 C11 120.7(5) . .
C9 C10 H10 119.7 . .
C11 C10 H10 119.7 . .
C21 C22 C23 120.2(6) . .
C21 C22 H22 119.9 . .
C23 C22 H22 119.9 . .
C14 C19 C18 119.8(6) . .
C14 C19 H19 120.1 . .
C18 C19 H19 120.1 . .
C21 C26 C25 120.3(7) . .
C21 C26 H26 119.8 . .
C25 C26 H26 119.8 . .
C1 C6 C5 122.1(6) . .
C1 C6 H6 119.0 . .
C5 C6 H6 119.0 . .
C16 C17 C18 119.7(6) . .
C16 C17 H17 120.1 . .
C18 C17 H17 120.1 . .
C17 C16 C15 120.6(7) . .
C17 C16 H16 119.7 . .
C15 C16 H16 119.7 . .
C3 C4 C5 120.1(7) . .
C3 C4 H4 120.0 . .
C5 C4 H4 120.0 . .
C17 C18 C19 120.2(7) . .
C17 C18 H18 119.9 . .
C19 C18 H18 119.9 . .
C1 C2 C3 121.9(6) . .
C1 C2 H2 119.0 . .
C3 C2 H2 119.0 . .
C25 C24 C23 120.0(7) . .
C25 C24 H24 120.0 . .
C23 C24 H24 120.0 . .
C24 C23 C22 120.7(8) . .
C24 C23 H23 119.7 . .
C22 C23 H23 119.7 . .
C4 C5 C6 119.1(7) . .
C4 C5 H5 120.5 . .
C6 C5 H5 120.5 . .
C4 C3 C2 119.4(7) . .
C4 C3 H3 120.3 . .
C2 C3 H3 120.3 . .
C24 C25 C26 120.6(7) . .
C24 C25 H25 119.7 . .
C26 C25 H25 119.7 . .

loop_
_geom_bond_atom_site_label_1
_geom_bond_atom_site_label_2
_geom_bond_distance
_geom_bond_site_symmetry_2
Sn1 C13 2.111(5) .
Sn1 C1 2.124(4) .
Sn1 C7 2.129(4) .
Sn1 Cl1 2.3986(12) .
Sn2 O1 2.050(3) .
Sn2 C20 2.089(4) .
Sn2 O1 2.104(2) 3_667
Sn2 C14 2.106(4) .
Sn2 Cl2 2.8585(12) .
Sn3 O1 2.017(2) .
Sn3 C27 2.101(4) .
Sn3 C21 2.113(4) .
Sn3 Cl3 2.5273(13) .
Sn3 Cl2 2.6525(14) .
C7 C8 1.374(6) .
C7 C12 1.387(6) .
C14 C15 1.373(6) .
C14 C19 1.375(7) .
C21 C26 1.365(7) .
C21 C22 1.370(8) .
C8 C9 1.388(7) .
C8 H8 0.9300 .
C12 C11 1.382(7) .
C12 H12 0.9300 .
C1 C2 1.380(4) .
C1 C6 1.383(4) .
C20 H20A 0.9600 .
C20 H20B 0.9600 .
C20 H20C 0.9600 .
C27 H27A 0.9600 .
C27 H27B 0.9600 .
C27 H27C 0.9600 .
C15 C16 1.378(8) .
C15 H15 0.9300 .
C9 C10 1.355(8) .
C9 H9 0.9300 .
C13 H13A 0.9600 .
C13 H13B 0.9600 .
C13 H13C 0.9600 .
C11 C10 1.360(9) .
C11 H11 0.9300 .
C10 H10 0.9300 .
C22 C23 1.387(8) .
C22 H22 0.9300 .
C19 C18 1.385(9) .
C19 H19 0.9300 .
C26 C25 1.393(10) .
C26 H26 0.9300 .
C6 C5 1.387(4) .
C6 H6 0.9300 .
C17 C16 1.346(10) .
C17 C18 1.377(10) .
C17 H17 0.9300 .
C16 H16 0.9300 .
C4 C3 1.378(4) .
C4 C5 1.381(4) .
C4 H4 0.9300 .
C18 H18 0.9300 .
C2 C3 1.387(4) .
C2 H2 0.9300 .
C24 C25 1.335(11) .
C24 C23 1.340(10) .
C24 H24 0.9300 .
C23 H23 0.9300 .
C5 H5 0.9300 .
C3 H3 0.9300 .
C25 H25 0.9300 .

loop_
_geom_torsion_atom_site_label_1
_geom_torsion_atom_site_label_2
_geom_torsion_atom_site_label_3
_geom_torsion_atom_site_label_4
_geom_torsion
_geom_torsion_site_symmetry_1
_geom_torsion_site_symmetry_2
_geom_torsion_site_symmetry_3
_geom_torsion_site_symmetry_4
C12 C7 C8 C9 -1.0(7) . . . .
Sn1 C7 C8 C9 -176.7(4) . . . .
C8 C7 C12 C11 -0.2(7) . . . .
Sn1 C7 C12 C11 175.4(4) . . . .
C19 C14 C15 C16 0.8(9) . . . .
Sn2 C14 C15 C16 -177.6(5) . . . .
C7 C8 C9 C10 1.3(8) . . . .
C7 C12 C11 C10 1.2(9) . . . .
C8 C9 C10 C11 -0.3(9) . . . .
C12 C11 C10 C9 -1.0(10) . . . .
C26 C21 C22 C23 -0.2(9) . . . .
Sn3 C21 C22 C23 -177.3(5) . . . .
C15 C14 C19 C18 -0.3(9) . . . .
Sn2 C14 C19 C18 178.1(5) . . . .
C22 C21 C26 C25 -1.0(10) . . . .
Sn3 C21 C26 C25 176.1(6) . . . .
C2 C1 C6 C5 -0.2(10) . . . .
Sn1 C1 C6 C5 -177.6(5) . . . .
C18 C17 C16 C15 2.1(12) . . . .
C14 C15 C16 C17 -1.7(11) . . . .
C16 C17 C18 C19 -1.6(12) . . . .
C14 C19 C18 C17 0.7(11) . . . .
C6 C1 C2 C3 -0.7(11) . . . .
Sn1 C1 C2 C3 176.7(6) . . . .
C25 C24 C23 C22 -2.2(13) . . . .
C21 C22 C23 C24 1.8(11) . . . .
C3 C4 C5 C6 -3.9(12) . . . .
C1 C6 C5 C4 2.5(11) . . . .
C5 C4 C3 C2 3.0(13) . . . .
C1 C2 C3 C4 -0.7(13) . . . .
C23 C24 C25 C26 1.0(14) . . . .
C21 C26 C25 C24 0.6(13) . . . .
